data_7205859
loop_
_publ_author_name
'Fang, Zhen-Lan'
'Yu, Rong-Min'
'Zhang, Jie'
'Lu, Can-Zhong'

_publ_section_title
;
 Novel ligands and complexes in situ generated from the copper-mediated
 conversions of 2,5-bis(2-hydroxyphenyl)-1,3,4-oxadiazole: structures
 and magnetic properties
;
_journal_issue 12
_journal_name_full CrystEngComm
_journal_page_first 4032
_journal_paper_doi 10.1039/c0ce00907e
_journal_volume 13
_journal_year 2011
_chemical_formula_moiety 'C14 H14 Cu2 N4 O5'
_chemical_formula_sum 'C14 H14 Cu2 N4 O5'
_chemical_formula_weight 445.39
_chemical_name_systematic
;
?
;
_space_group_IT_number 15
_symmetry_cell_setting monoclinic
_symmetry_space_group_name_Hall '-C 2yc'
_symmetry_space_group_name_H-M 'C 1 2/c 1'
_atom_sites_solution_hydrogens geom
_atom_sites_solution_primary direct
_atom_sites_solution_secondary difmap
_audit_creation_method SHELXL-97
_cell_angle_alpha 90.00
_cell_angle_beta 105.577(5)
_cell_angle_gamma 90.00
_cell_formula_units_Z 4
_cell_length_a 20.435(3)
_cell_length_b 4.9321(4)
_cell_length_c 15.875(2)
_cell_measurement_temperature 293(2)
_cell_volume 1541.2(3)
_computing_cell_refinement 'CrystalClear (Rigaku/MSC Inc., 2005)'
_computing_data_collection 'CrystalClear (Rigaku/MSC Inc., 2005)'
_computing_data_reduction 'CrystalClear (Rigaku/MSC Inc., 2005)'
_computing_molecular_graphics 'SHELXL-97 (Sheldrick, 1997)'
_computing_publication_material 'SHELXL-97 (Sheldrick, 1997)'
_computing_structure_refinement 'SHELXL-97 (Sheldrick, 1997)'
_computing_structure_solution 'SHELXS-97 (Sheldrick, 1990)'
_diffrn_ambient_temperature 293(2)
_diffrn_detector_area_resol_mean 14.6306
_diffrn_measured_fraction_theta_full 0.998
_diffrn_measured_fraction_theta_max 0.998
_diffrn_measurement_device_type Mercury70
_diffrn_measurement_method CCD_Profile_fitting
_diffrn_radiation_monochromator graphite
_diffrn_radiation_source 'fine-focus sealed tube'
_diffrn_radiation_type MoK\a
_diffrn_radiation_wavelength 0.71073
_diffrn_reflns_av_R_equivalents 0.0359
_diffrn_reflns_av_sigmaI/netI 0.0359
_diffrn_reflns_limit_h_max 26
_diffrn_reflns_limit_h_min -26
_diffrn_reflns_limit_k_max 6
_diffrn_reflns_limit_k_min -4
_diffrn_reflns_limit_l_max 20
_diffrn_reflns_limit_l_min -17
_diffrn_reflns_number 5683
_diffrn_reflns_theta_full 27.46
_diffrn_reflns_theta_max 27.46
_diffrn_reflns_theta_min 2.66
_exptl_absorpt_coefficient_mu 2.795
_exptl_absorpt_correction_T_max 0.869
_exptl_absorpt_correction_T_min 0.764
_exptl_absorpt_correction_type multi-scan
_exptl_crystal_colour green
_exptl_crystal_density_diffrn 1.919
_exptl_crystal_density_method 'not measured'
_exptl_crystal_description needle
_exptl_crystal_F_000 896
_exptl_crystal_size_max 0.1600
_exptl_crystal_size_mid 0.0800
_exptl_crystal_size_min 0.0500
_refine_diff_density_max 0.967
_refine_diff_density_min -0.508
_refine_diff_density_rms 0.126
_refine_ls_extinction_method none
_refine_ls_goodness_of_fit_ref 1.073
_refine_ls_hydrogen_treatment conster
_refine_ls_matrix_type full
_refine_ls_number_parameters 124
_refine_ls_number_reflns 1780
_refine_ls_number_restraints 5
_refine_ls_restrained_S_all 1.072
_refine_ls_R_factor_all 0.0672
_refine_ls_R_factor_gt 0.0534
_refine_ls_shift/su_max 0.001
_refine_ls_shift/su_mean 0.000
_refine_ls_structure_factor_coef Fsqd
_refine_ls_weighting_details 'calc w=1/[\s^2^(Fo^2^)+(0.1007P)^2^+2.4442P] where P=(Fo^2^+2Fc^2^)/3'
_refine_ls_weighting_scheme calc
_refine_ls_wR_factor_gt 0.1552
_refine_ls_wR_factor_ref 0.1672
_reflns_number_gt 1419
_reflns_number_total 1777
_reflns_threshold_expression >2sigma(I)
_cod_data_source_file c0ce00907e.txt
_cod_data_source_block 3
_cod_depositor_comments
;
The following automatic conversions were performed:
'_exptl_absorpt_correction_type' value 'Multi-scan' changed to
'multi-scan' according to
'/home/saulius/struct/CIF-dictionaries/cif_core.dic' dictionary named
'cif_core.dic' version 2.4.1 from 2010-06-29.

Automatic conversion script
Id: cif_fix_enum 1555 2011-01-17 13:19:09Z saulius 
;
_cod_original_cell_volume 1541.3(3)
_cod_original_sg_symbol_H-M 'C 2/c '
_cod_database_code 7205859

loop_
_symmetry_equiv_pos_as_xyz
'x, y, z'
'-x, y, -z+1/2'
'x+1/2, y+1/2, z'
'-x+1/2, y+1/2, -z+1/2'
'-x, -y, -z'
'x, -y, z-1/2'
'-x+1/2, -y+1/2, -z'
'x+1/2, -y+1/2, z-1/2'

loop_
_atom_site_label
_atom_site_type_symbol
_atom_site_fract_x
_atom_site_fract_y
_atom_site_fract_z
_atom_site_U_iso_or_equiv
_atom_site_adp_type
_atom_site_occupancy
_atom_site_symmetry_multiplicity
_atom_site_calc_flag
_atom_site_refinement_flags
_atom_site_disorder_assembly
_atom_site_disorder_group
Cu1 Cu 0.46885(3) 0.26427(10) 0.59875(3) 0.0325(3) Uani 1 1 d . . .
N2 N 0.40254(16) -0.0161(7) 0.5448(2) 0.0224(7) Uani 1 1 d . . .
O2 O 0.45818(16) -0.5118(6) 0.35124(19) 0.0372(8) Uani 1 1 d . . .
N1 N 0.48227(18) -0.1014(7) 0.4730(2) 0.0306(8) Uani 1 1 d . . .
C7 C 0.4220(2) -0.1501(10) 0.4860(3) 0.0326(9) Uani 1 1 d . . .
C6 C 0.3796(2) -0.3607(9) 0.4339(3) 0.0306(9) Uani 1 1 d . . .
O3 O 0.4052(2) 0.4440(10) 0.6543(3) 0.0614(11) Uani 1 1 d D . .
H3B H 0.417(4) 0.403(18) 0.7080(15) 0.092 Uiso 1 1 d D . .
H3C H 0.3630(10) 0.412(18) 0.640(5) 0.092 Uiso 1 1 d D . .
C5 C 0.3139(2) -0.3900(11) 0.4452(3) 0.0415(11) Uani 1 1 d . . .
H5A H 0.3008 -0.2769 0.4847 0.050 Uiso 1 1 calc R . .
C4 C 0.2687(3) -0.5784(12) 0.4005(3) 0.0510(13) Uani 1 1 d . . .
H4A H 0.2258 -0.5931 0.4098 0.061 Uiso 1 1 calc R . .
C3 C 0.2875(3) -0.7476(10) 0.3411(4) 0.0466(14) Uani 1 1 d . . .
H3A H 0.2576 -0.8789 0.3109 0.056 Uiso 1 1 calc R . .
C2 C 0.3515(3) -0.7186(10) 0.3271(3) 0.0403(12) Uani 1 1 d . . .
H2A H 0.3633 -0.8312 0.2865 0.048 Uiso 1 1 calc R . .
C1 C 0.3989(2) -0.5267(9) 0.3715(3) 0.0322(9) Uani 1 1 d . . .
O4 O 0.5000 -0.0678(12) 0.7500 0.0607(16) Uani 1 2 d SD . .
H1 H 0.509(3) -0.176(10) 0.714(3) 0.043(15) Uiso 1 1 d D . .

loop_
_atom_site_aniso_label
_atom_site_aniso_U_11
_atom_site_aniso_U_22
_atom_site_aniso_U_33
_atom_site_aniso_U_23
_atom_site_aniso_U_13
_atom_site_aniso_U_12
Cu1 0.0348(4) 0.0335(4) 0.0317(4) -0.0080(2) 0.0133(3) -0.0046(2)
N2 0.0208(16) 0.0282(17) 0.0208(15) -0.0078(13) 0.0103(12) -0.0045(12)
O2 0.0408(19) 0.0389(19) 0.0350(17) -0.0090(14) 0.0156(14) -0.0107(14)
N1 0.0294(19) 0.031(2) 0.0316(19) -0.0087(15) 0.0094(15) -0.0071(14)
C7 0.032(2) 0.034(2) 0.031(2) 0.0022(19) 0.0081(18) 0.0002(18)
C6 0.031(2) 0.033(2) 0.028(2) -0.0021(18) 0.0077(17) -0.0044(18)
O3 0.054(3) 0.074(3) 0.059(2) -0.018(2) 0.021(2) -0.006(2)
C5 0.037(3) 0.046(3) 0.042(3) -0.010(2) 0.012(2) -0.008(2)
C4 0.039(3) 0.059(3) 0.054(3) -0.003(3) 0.012(2) -0.015(2)
C3 0.048(3) 0.049(3) 0.038(3) -0.006(2) 0.003(2) -0.023(2)
C2 0.051(3) 0.041(3) 0.028(2) -0.0047(19) 0.009(2) -0.008(2)
C1 0.038(2) 0.031(2) 0.027(2) 0.0013(17) 0.0081(18) -0.0067(18)
O4 0.077(4) 0.039(3) 0.058(4) 0.000 0.003(3) 0.000

loop_
_atom_type_symbol
_atom_type_description
_atom_type_scat_dispersion_real
_atom_type_scat_dispersion_imag
_atom_type_scat_source
C C 0.0033 0.0016 'International Tables Vol C Tables 4.2.6.8 and 6.1.1.4'
H H 0.0000 0.0000 'International Tables Vol C Tables 4.2.6.8 and 6.1.1.4'
N N 0.0061 0.0033 'International Tables Vol C Tables 4.2.6.8 and 6.1.1.4'
O O 0.0106 0.0060 'International Tables Vol C Tables 4.2.6.8 and 6.1.1.4'
Cu Cu 0.3201 1.2651 'International Tables Vol C Tables 4.2.6.8 and 6.1.1.4'

loop_
_geom_angle_atom_site_label_1
_geom_angle_atom_site_label_2
_geom_angle_atom_site_label_3
_geom_angle
_geom_angle_site_symmetry_1
_geom_angle_site_symmetry_3
_geom_angle_publ_flag
N1 Cu1 O2 92.41(14) 5_656 5_656 ?
N1 Cu1 N2 81.48(13) 5_656 . ?
O2 Cu1 N2 173.29(12) 5_656 . ?
N1 Cu1 O3 169.87(17) 5_656 . ?
O2 Cu1 O3 93.52(16) 5_656 . ?
N2 Cu1 O3 92.93(16) . . ?
C7 N2 Cu1 111.5(3) . . ?
C1 O2 Cu1 126.0(3) . 5_656 ?
C7 N1 N1 112.8(4) . 5_656 ?
C7 N1 Cu1 133.1(3) . 5_656 ?
N1 N1 Cu1 114.0(3) 5_656 5_656 ?
N2 C7 N1 120.0(4) . . ?
N2 C7 C6 121.6(4) . . ?
N1 C7 C6 118.4(4) . . ?
C5 C6 C1 118.8(4) . . ?
C5 C6 C7 116.2(4) . . ?
C1 C6 C7 124.9(4) . . ?
Cu1 O3 H3B 108(6) . . ?
Cu1 O3 H3C 123(6) . . ?
H3B O3 H3C 103(7) . . ?
C4 C5 C6 122.5(5) . . ?
C4 C5 H5A 118.7 . . ?
C6 C5 H5A 118.7 . . ?
C5 C4 C3 119.4(5) . . ?
C5 C4 H4A 120.3 . . ?
C3 C4 H4A 120.3 . . ?
C4 C3 C2 119.3(5) . . ?
C4 C3 H3A 120.4 . . ?
C2 C3 H3A 120.4 . . ?
C3 C2 C1 122.8(5) . . ?
C3 C2 H2A 118.6 . . ?
C1 C2 H2A 118.6 . . ?
O2 C1 C2 117.7(4) . . ?
O2 C1 C6 125.2(4) . . ?
C2 C1 C6 117.2(4) . . ?

loop_
_geom_bond_atom_site_label_1
_geom_bond_atom_site_label_2
_geom_bond_distance
_geom_bond_site_symmetry_2
_geom_bond_publ_flag
Cu1 N1 1.885(3) 5_656 ?
Cu1 O2 1.926(3) 5_656 ?
Cu1 N2 1.965(3) . ?
Cu1 O3 1.967(4) . ?
N2 C7 1.290(5) . ?
O2 C1 1.337(5) . ?
O2 Cu1 1.926(3) 5_656 ?
N1 C7 1.325(5) . ?
N1 N1 1.388(7) 5_656 ?
N1 Cu1 1.885(3) 5_656 ?
C7 C6 1.459(7) . ?
C6 C5 1.408(6) . ?
C6 C1 1.420(6) . ?
O3 H3B 0.846(7) . ?
O3 H3C 0.845(7) . ?
C5 C4 1.367(7) . ?
C5 H5A 0.9300 . ?
C4 C3 1.388(8) . ?
C4 H4A 0.9300 . ?
C3 C2 1.391(8) . ?
C3 H3A 0.9300 . ?
C2 C1 1.402(6) . ?
C2 H2A 0.9300 . ?
O4 H1 0.836(10) . ?
